data_4063068
_journal_name_full Organometallics
_journal_paper_doi 10.1021/om049866u
_journal_year 2004
_chemical_formula_sum 'C21 H34 N3 Yb'
_chemical_formula_weight 501.55
_space_group_IT_number 61
_symmetry_cell_setting orthorhombic
_symmetry_space_group_name_Hall '-P 2ac 2ab'
_symmetry_space_group_name_H-M 'P b c a'
_cell_angle_alpha 90.00
_cell_angle_beta 90.00
_cell_angle_gamma 90.00
_cell_formula_units_Z 8
_cell_length_a 11.068(7)
_cell_length_b 15.049(9)
_cell_length_c 26.599(16)
_cell_measurement_temperature 298(2)
_cell_volume 4430(5)
_diffrn_ambient_temperature 298(2)
_exptl_crystal_density_diffrn 1.504
_cod_depositor_comments
;
The following automatic conversions were performed:
'_symmetry_cell_setting' value 'Orthorhombic' changed to 'orthorhombic'
according to '/home/saulius/struct/CIF-dictionaries/cif_core.dic'
dictionary named 'cif_core.dic' version 2.4.1 from 2010-06-29.

Automatic conversion script
Id: cif_fix_enum 1527 2010-12-29 10:47:43Z saulius 
;
_cod_database_code 4063068

loop_
_symmetry_equiv_pos_as_xyz
'x, y, z'
'-x+1/2, -y, z+1/2'
'-x, y+1/2, -z+1/2'
'x+1/2, -y+1/2, -z'
'-x, -y, -z'
'x-1/2, y, -z-1/2'
'x, -y-1/2, z-1/2'
'-x-1/2, y-1/2, z'

loop_
_atom_site_label
_atom_site_type_symbol
_atom_site_fract_x
_atom_site_fract_y
_atom_site_fract_z
_atom_site_U_iso_or_equiv
_atom_site_adp_type
_atom_site_occupancy
_atom_site_symmetry_multiplicity
_atom_site_calc_flag
_atom_site_refinement_flags
_atom_site_disorder_assembly
_atom_site_disorder_group
Yb1 Yb 1.108899(16) 0.145700(11) 0.356396(6) 0.03656(8) Uani 1 1 d . . .
N1 N 0.9631(3) 0.1399(2) 0.41554(11) 0.0371(8) Uani 1 1 d . . .
N2 N 0.9720(3) 0.03498(19) 0.35706(11) 0.0362(8) Uani 1 1 d . . .
N3 N 0.8073(3) 0.0294(2) 0.41579(14) 0.0459(9) Uani 1 1 d D . .
C1 C 0.9768(7) 0.2736(5) 0.3187(3) 0.090(2) Uani 1 1 d . . .
H1A H 0.9002 0.2947 0.3327 0.108 Uiso 1 1 calc R . .
C2 C 0.9881(8) 0.2121(5) 0.2806(3) 0.095(2) Uani 1 1 d . . .
H2A H 0.9214 0.1831 0.2628 0.114 Uiso 1 1 calc R . .
C3 C 1.1060(9) 0.2121(5) 0.2661(2) 0.095(2) Uani 1 1 d . . .
H3C H 1.1379 0.1829 0.2360 0.114 Uiso 1 1 calc R . .
C4 C 1.1655(6) 0.2736(6) 0.2940(3) 0.098(2) Uani 1 1 d . . .
H4A H 1.2476 0.2949 0.2874 0.117 Uiso 1 1 calc R . .
C5 C 1.0867(9) 0.3103(4) 0.3278(3) 0.090(2) Uani 1 1 d . . .
H5A H 1.1022 0.3628 0.3486 0.108 Uiso 1 1 calc R . .
C6 C 1.3124(5) 0.0579(5) 0.3505(2) 0.0784(17) Uani 1 1 d . . .
H6A H 1.3376 0.0207 0.3221 0.094 Uiso 1 1 calc R . .
C7 C 1.2575(5) 0.0278(4) 0.3933(3) 0.0715(16) Uani 1 1 d . . .
H7A H 1.2371 -0.0344 0.4002 0.086 Uiso 1 1 calc R . .
C8 C 1.2555(5) 0.0940(5) 0.4276(2) 0.0819(19) Uani 1 1 d . . .
H8A H 1.2346 0.0876 0.4633 0.098 Uiso 1 1 calc R . .
C9 C 1.3083(6) 0.1682(4) 0.4057(3) 0.089(2) Uani 1 1 d . . .
H9A H 1.3325 0.2226 0.4234 0.106 Uiso 1 1 calc R . .
C10 C 1.3440(5) 0.1439(5) 0.3576(3) 0.084(2) Uani 1 1 d . . .
H10A H 1.3966 0.1787 0.3354 0.101 Uiso 1 1 calc R . .
C11 C 0.9104(3) 0.0678(3) 0.39646(14) 0.0353(9) Uani 1 1 d . . .
C12 C 0.9279(4) 0.1822(3) 0.46388(16) 0.0489(12) Uani 1 1 d . . .
H12 H 0.8430 0.2007 0.4623 0.059 Uiso 1 1 calc R . .
C13 C 0.9463(6) 0.1218(4) 0.50834(18) 0.0877(19) Uani 1 1 d . . .
H13A H 0.8992 0.0687 0.5040 0.132 Uiso 1 1 calc R . .
H13B H 0.9212 0.1517 0.5385 0.132 Uiso 1 1 calc R . .
H13C H 1.0302 0.1064 0.5109 0.132 Uiso 1 1 calc R . .
C14 C 1.0089(5) 0.2645(3) 0.4697(2) 0.090(2) Uani 1 1 d . . .
H14A H 1.0921 0.2465 0.4704 0.136 Uiso 1 1 calc R . .
H14B H 0.9894 0.2945 0.5005 0.136 Uiso 1 1 calc R . .
H14C H 0.9959 0.3040 0.4419 0.136 Uiso 1 1 calc R . .
C15 C 0.9348(4) -0.0397(3) 0.32497(16) 0.0443(11) Uani 1 1 d . . .
C16 C 0.8134(5) -0.0244(4) 0.2992(2) 0.0853(18) Uani 1 1 d . . .
H16A H 0.7496 -0.0295 0.3236 0.128 Uiso 1 1 calc R . .
H16B H 0.8020 -0.0681 0.2734 0.128 Uiso 1 1 calc R . .
H16C H 0.8120 0.0339 0.2846 0.128 Uiso 1 1 calc R . .
C17 C 0.9379(7) -0.1278(3) 0.3529(2) 0.0840(19) Uani 1 1 d . . .
H17A H 1.0150 -0.1349 0.3690 0.126 Uiso 1 1 calc R . .
H17B H 0.9254 -0.1756 0.3296 0.126 Uiso 1 1 calc R . .
H17C H 0.8752 -0.1287 0.3779 0.126 Uiso 1 1 calc R . .
C18 C 1.0279(5) -0.0442(3) 0.28317(19) 0.0729(15) Uani 1 1 d . . .
H18A H 1.0284 0.0110 0.2651 0.109 Uiso 1 1 calc R . .
H18B H 1.0077 -0.0918 0.2606 0.109 Uiso 1 1 calc R . .
H18C H 1.1063 -0.0546 0.2974 0.109 Uiso 1 1 calc R . .
C19 C 0.6964(4) 0.0767(4) 0.4299(2) 0.0730(15) Uani 1 1 d . . .
H19 H 0.7093 0.1058 0.4624 0.088 Uiso 1 1 calc R . .
C20 C 0.6639(6) 0.1479(4) 0.3908(3) 0.103(2) Uani 1 1 d . . .
H20A H 0.6554 0.1206 0.3584 0.155 Uiso 1 1 calc R . .
H20B H 0.7269 0.1917 0.3895 0.155 Uiso 1 1 calc R . .
H20C H 0.5892 0.1759 0.4000 0.155 Uiso 1 1 calc R . .
C21 C 0.5972(5) 0.0108(4) 0.4354(3) 0.101(2) Uani 1 1 d . . .
H21A H 0.5849 -0.0192 0.4039 0.151 Uiso 1 1 calc R . .
H21B H 0.5243 0.0407 0.4450 0.151 Uiso 1 1 calc R . .
H21C H 0.6185 -0.0318 0.4607 0.151 Uiso 1 1 calc R . .
H3 H 0.781(4) -0.0176(17) 0.4024(15) 0.055(15) Uiso 1 1 d D . .

loop_
_atom_site_aniso_label
_atom_site_aniso_U_11
_atom_site_aniso_U_22
_atom_site_aniso_U_33
_atom_site_aniso_U_23
_atom_site_aniso_U_13
_atom_site_aniso_U_12
Yb1 0.03658(12) 0.04325(12) 0.02985(11) 0.00286(8) -0.00377(8) -0.00318(8)
N1 0.043(2) 0.0383(18) 0.0301(17) -0.0059(15) 0.0017(15) -0.0014(16)
N2 0.038(2) 0.0399(18) 0.0312(17) -0.0086(15) -0.0026(16) -0.0040(14)
N3 0.038(2) 0.046(2) 0.054(2) 0.0029(19) 0.0073(19) -0.0012(18)
C1 0.088(5) 0.085(5) 0.098(5) 0.054(4) 0.024(4) 0.037(4)
C2 0.118(6) 0.084(5) 0.083(5) 0.045(4) -0.062(5) -0.018(5)
C3 0.162(8) 0.085(5) 0.038(3) 0.021(3) 0.013(4) 0.036(5)
C4 0.076(4) 0.113(6) 0.104(6) 0.072(5) -0.004(5) -0.017(5)
C5 0.150(7) 0.043(3) 0.076(5) 0.017(3) -0.013(5) -0.015(4)
C6 0.048(3) 0.104(5) 0.083(4) -0.015(4) -0.004(3) 0.022(3)
C7 0.046(3) 0.074(4) 0.095(5) 0.026(4) -0.013(3) 0.008(3)
C8 0.058(4) 0.144(6) 0.044(3) 0.010(4) -0.012(3) 0.028(4)
C9 0.058(4) 0.089(5) 0.118(6) -0.026(4) -0.056(4) 0.003(3)
C10 0.038(3) 0.120(6) 0.095(5) 0.031(5) -0.006(3) -0.013(3)
C11 0.035(2) 0.040(2) 0.031(2) 0.0045(17) -0.0065(18) 0.0057(19)
C12 0.064(3) 0.048(3) 0.035(2) -0.009(2) 0.007(2) 0.011(2)
C13 0.139(6) 0.090(4) 0.035(3) -0.004(3) 0.011(3) 0.027(4)
C14 0.130(5) 0.071(4) 0.070(4) -0.040(3) 0.016(4) -0.016(4)
C15 0.051(3) 0.043(2) 0.039(2) -0.0107(19) -0.010(2) -0.005(2)
C16 0.097(4) 0.092(4) 0.067(4) -0.016(3) -0.031(4) -0.008(4)
C17 0.142(6) 0.041(3) 0.070(4) -0.010(3) -0.013(4) -0.002(3)
C18 0.078(4) 0.077(4) 0.064(3) -0.036(3) 0.006(3) -0.005(3)
C19 0.044(3) 0.084(4) 0.091(4) 0.020(3) 0.014(3) 0.004(3)
C20 0.057(4) 0.113(5) 0.139(6) 0.052(5) 0.004(4) 0.020(4)
C21 0.057(4) 0.115(5) 0.130(6) 0.035(5) 0.017(4) -0.009(3)

loop_
_geom_bond_atom_site_label_1
_geom_bond_atom_site_label_2
_geom_bond_distance
_geom_bond_site_symmetry_2
_geom_bond_publ_flag
Yb1 N2 2.252(3) . ?
Yb1 N1 2.256(3) . ?
Yb1 C9 2.590(5) . ?
Yb1 C3 2.601(5) . ?
Yb1 C5 2.603(5) . ?
Yb1 C10 2.603(6) . ?
Yb1 C7 2.611(5) . ?
Yb1 C8 2.613(5) . ?
Yb1 C1 2.616(5) . ?
Yb1 C4 2.617(5) . ?
Yb1 C6 2.617(5) . ?
Yb1 C2 2.617(5) . ?
N1 C11 1.333(5) . ?
N1 C12 1.486(5) . ?
N2 C11 1.344(5) . ?
N2 C15 1.470(5) . ?
N3 C11 1.378(5) . ?
N3 C19 1.469(6) . ?
C1 C5 1.358(8) . ?
C1 C2 1.378(9) . ?
C2 C3 1.360(8) . ?
C3 C4 1.356(9) . ?
C4 C5 1.369(9) . ?
C6 C10 1.353(8) . ?
C6 C7 1.368(8) . ?
C7 C8 1.352(8) . ?
C8 C9 1.389(8) . ?
C9 C10 1.389(8) . ?
C12 C13 1.506(6) . ?
C12 C14 1.538(6) . ?
C15 C18 1.517(6) . ?
C15 C17 1.521(6) . ?
C15 C16 1.526(6) . ?
C19 C21 1.486(7) . ?
C19 C20 1.536(7) . ?
